data_1532230
loop_
_publ_author_name
'Seifert-Lorenz, K.'
'Hafner, J.'

_publ_section_title
;
 Crystalline intermetallic compounds in the K-Te system: the Zintl-Klemm
 principle revisited
;
_journal_name_full 'Physical Review, Serie 3. B - Condensed Matter (18,1978-)'
_journal_page_first 094105-1
_journal_page_last 094105-15
_journal_volume 66
_journal_year 2002
_chemical_formula_sum 'K5 Te3'
_space_group_IT_number 87
_symmetry_space_group_name_Hall '-I 4'
_symmetry_space_group_name_H-M 'I 4/m'
_cell_angle_alpha 90
_cell_angle_beta 90
_cell_angle_gamma 90
_cell_formula_units_Z 4
_cell_length_a 13.8611
_cell_length_b 13.8611
_cell_length_c 6.4468
_cell_volume 1238.624
_citation_journal_id_ASTM PRBMDO
_cod_data_source_file Seifert-Lorenz_PRBMDO_2002_1750.cif
_cod_data_source_block K5Te3
_cod_database_code 1532230

loop_
_symmetry_equiv_pos_as_xyz
x,y,z
-y,x,z
-x,-y,z
y,-x,z
-x,-y,-z
y,-x,-z
x,y,-z
-y,x,-z
x+1/2,y+1/2,z+1/2
-y+1/2,x+1/2,z+1/2
-x+1/2,-y+1/2,z+1/2
y+1/2,-x+1/2,z+1/2
-x+1/2,-y+1/2,-z+1/2
y+1/2,-x+1/2,-z+1/2
x+1/2,y+1/2,-z+1/2
-y+1/2,x+1/2,-z+1/2

loop_
_atom_site_label
_atom_site_type_symbol
_atom_site_fract_x
_atom_site_fract_y
_atom_site_fract_z
_atom_site_occupancy
_atom_site_U_iso_or_equiv
K3 K+1 0 0.5 0.25 1 0.0
Te2 Te-2 0.1556 0.345 0 1 0.0
Te1 Te-1 0 0 0.2213 1 0.0
K2 K+1 0.4117 0.2806 0 1 0.0
K1 K+1 0.2245 0.0903 0 1 0.0
